data_2229233
loop_
_publ_author_name
'bin Shawkataly, Omar'
'Khan, Imthyaz Ahmed'
'Hafiz Malik, H. A.'
'Yeap, Chin Sing'
'Fun, Hoong-Kun'

_publ_section_title
;
 Bis{[\m-bis(diphenylphosphanyl)methane-1:2\k^2^<i>P</i>:<i>P</i>']nonacarbonyl-1\k^3^<i>C</i>,2\k^3^<i>C</i>,3\k^3^<i>C</i>-[(4-methylsulfanylphenyl)diphenylphosphane-3\k<i>P</i>]-<i>triangulo</i>-triruthenium(0)}
 dichloromethane monosolvate
;
_journal_coeditor_code SJ5089
_journal_issue 2
_journal_name_full 'Acta Crystallographica Section E'
_journal_page_first m218
_journal_page_last m219
_journal_paper_doi 10.1107/S1600536811000778
_journal_volume 67
_journal_year 2011
_chemical_formula_iupac '2[Ru3 (C25 H22 P2) (C19 H17 P S) (C O)9], C H2 Cl2'
_chemical_formula_moiety '2(C53 H39 O9 P3 Ru3 S), C H2 Cl2'
_chemical_formula_sum 'C107 H80 Cl2 O18 P6 Ru6 S2'
_chemical_formula_weight 2580.97
_chemical_name_systematic
;Bis{[\m-bis(diphenylphosphanyl)methane-1:2\k^2^<i>P</i>:<i>P</i>']nonacarbonyl-
1\k^3^<i>C</i>,2\k^3^<i>C</i>,3\k^3^<i>C</i>-[(4-
methylsulfanylphenyl)diphenylphosphane-3\k<i>P</i>]-<i>triangulo</i>-
triruthenium(0)} dichloromethane monosolvate
;
_space_group_IT_number 2
_symmetry_cell_setting triclinic
_symmetry_space_group_name_Hall '-P 1'
_symmetry_space_group_name_H-M 'P -1'
_atom_sites_solution_hydrogens geom
_atom_sites_solution_primary direct
_atom_sites_solution_secondary difmap
_audit_creation_method SHELXL-97
_cell_angle_alpha 96.2600(10)
_cell_angle_beta 104.1800(10)
_cell_angle_gamma 102.9000(10)
_cell_formula_units_Z 1
_cell_length_a 10.71250(10)
_cell_length_b 12.46390(10)
_cell_length_c 20.0660(2)
_cell_measurement_reflns_used 9836
_cell_measurement_temperature 100.00(10)
_cell_measurement_theta_max 38.13
_cell_measurement_theta_min 2.29
_cell_volume 2493.72(4)
_computing_cell_refinement 'SAINT (Bruker, 2009)'
_computing_data_collection 'APEX2 (Bruker, 2009)'
_computing_data_reduction 'SAINT (Bruker, 2009)'
_computing_molecular_graphics 'SHELXTL (Sheldrick, 2008)'
_computing_publication_material 'SHELXTL (Sheldrick, 2008) and PLATON (Spek, 2009)'
_computing_structure_refinement 'SHELXTL (Sheldrick, 2008)'
_computing_structure_solution 'SHELXTL (Sheldrick, 2008)'
_diffrn_ambient_temperature 100
_diffrn_measured_fraction_theta_full 0.994
_diffrn_measured_fraction_theta_max 0.994
_diffrn_measurement_device_type
;
Bruker SMART APEXII CCD area-detector
;
_diffrn_measurement_method '\f and \w'
_diffrn_radiation_monochromator graphite
_diffrn_radiation_source 'fine-focus sealed tube'
_diffrn_radiation_type MoK\a
_diffrn_radiation_wavelength 0.71073
_diffrn_reflns_av_R_equivalents 0.0433
_diffrn_reflns_av_sigmaI/netI 0.0406
_diffrn_reflns_limit_h_max 17
_diffrn_reflns_limit_h_min -17
_diffrn_reflns_limit_k_max 20
_diffrn_reflns_limit_k_min -20
_diffrn_reflns_limit_l_max 32
_diffrn_reflns_limit_l_min -32
_diffrn_reflns_number 87820
_diffrn_reflns_theta_full 35.00
_diffrn_reflns_theta_max 35.00
_diffrn_reflns_theta_min 1.70
_diffrn_standards_number 0
_exptl_absorpt_coefficient_mu 1.146
_exptl_absorpt_correction_T_max 0.8823
_exptl_absorpt_correction_T_min 0.7841
_exptl_absorpt_correction_type multi-scan
_exptl_absorpt_process_details '(<i>SADABS</i>; Bruker, 2009)'
_exptl_crystal_colour brown
_exptl_crystal_density_diffrn 1.719
_exptl_crystal_density_method 'not measured'
_exptl_crystal_description block
_exptl_crystal_F_000 1286
_exptl_crystal_size_max 0.22
_exptl_crystal_size_mid 0.18
_exptl_crystal_size_min 0.11
_refine_diff_density_max 2.738
_refine_diff_density_min -1.714
_refine_ls_extinction_method none
_refine_ls_goodness_of_fit_ref 1.013
_refine_ls_hydrogen_treatment constr
_refine_ls_matrix_type full
_refine_ls_number_parameters 640
_refine_ls_number_reflns 21813
_refine_ls_number_restraints 0
_refine_ls_restrained_S_all 1.013
_refine_ls_R_factor_all 0.0501
_refine_ls_R_factor_gt 0.0356
_refine_ls_shift/su_max 0.004
_refine_ls_shift/su_mean 0.000
_refine_ls_structure_factor_coef Fsqd
_refine_ls_weighting_details 'calc w=1/[\s^2^(Fo^2^)+(0.0330P)^2^+3.2031P] where P=(Fo^2^+2Fc^2^)/3'
_refine_ls_weighting_scheme calc
_refine_ls_wR_factor_gt 0.0771
_refine_ls_wR_factor_ref 0.0851
_reflns_number_gt 17718
_reflns_number_total 21813
_reflns_threshold_expression I>2\s(I)
_cod_data_source_file sj5089.cif
_cod_data_source_block I
_cod_database_code 2229233
_cod_database_fobs_code 2229233

loop_
_symmetry_equiv_pos_as_xyz
'x, y, z'
'-x, -y, -z'

loop_
_atom_site_type_symbol
_atom_site_label
_atom_site_fract_x
_atom_site_fract_y
_atom_site_fract_z
_atom_site_U_iso_or_equiv
_atom_site_adp_type
_atom_site_calc_flag
_atom_site_refinement_flags
_atom_site_occupancy
_atom_site_disorder_assembly
_atom_site_disorder_group
Ru Ru1 0.837948(15) 1.157405(12) 0.261089(8) 0.01366(3) Uani d . 1 . .
Ru Ru2 0.594161(15) 0.998567(12) 0.186830(8) 0.01233(3) Uani d . 1 . .
Ru Ru3 0.780393(15) 0.930855(12) 0.290459(8) 0.01330(3) Uani d . 1 . .
P P1 0.43487(5) 0.83385(4) 0.17996(2) 0.01279(8) Uani d . 1 . .
P P2 0.67393(5) 0.74300(4) 0.24661(3) 0.01323(8) Uani d . 1 . .
P P3 1.05584(5) 1.26909(4) 0.31731(3) 0.01495(9) Uani d . 1 . .
S S1 1.32009(6) 1.43275(5) 0.08033(3) 0.02441(11) Uani d . 1 . .
O O1 0.91609(17) 1.10604(14) 0.12550(8) 0.0237(3) Uani d . 1 . .
O O2 0.70316(18) 1.32691(14) 0.19956(9) 0.0261(3) Uani d . 1 . .
O O3 0.77257(18) 1.20410(15) 0.40045(9) 0.0284(4) Uani d . 1 . .
O O4 0.71518(16) 0.87246(14) 0.08966(8) 0.0230(3) Uani d . 1 . .
O O5 0.49337(16) 1.14768(13) 0.28241(9) 0.0233(3) Uani d . 1 . .
O O6 0.46309(19) 1.09054(16) 0.06142(9) 0.0307(4) Uani d . 1 . .
O O7 0.98385(17) 0.92717(15) 0.20611(10) 0.0270(3) Uani d . 1 . .
O O8 0.97139(17) 0.88439(15) 0.41640(9) 0.0250(3) Uani d . 1 . .
O O9 0.59365(16) 0.97317(13) 0.37958(8) 0.0219(3) Uani d . 1 . .
C C1 0.3005(2) 0.78383(16) 0.09879(10) 0.0159(3) Uani d . 1 . .
C C2 0.3332(2) 0.78725(18) 0.03562(10) 0.0196(4) Uani d . 1 . .
H H2A 0.4211 0.8169 0.0359 0.024 Uiso calc R 1 . .
C C3 0.2361(2) 0.74697(19) -0.02733(11) 0.0237(4) Uani d . 1 . .
H H3A 0.2591 0.7485 -0.0691 0.028 Uiso calc R 1 . .
C C4 0.1040(2) 0.70415(19) -0.02823(12) 0.0258(4) Uani d . 1 . .
H H4A 0.0385 0.6781 -0.0705 0.031 Uiso calc R 1 . .
C C5 0.0704(2) 0.7004(2) 0.03363(13) 0.0274(5) Uani d . 1 . .
H H5A -0.0179 0.6714 0.0329 0.033 Uiso calc R 1 . .
C C6 0.1681(2) 0.73989(19) 0.09747(11) 0.0222(4) Uani d . 1 . .
H H6A 0.1448 0.7369 0.1391 0.027 Uiso calc R 1 . .
C C7 0.35137(19) 0.82431(16) 0.24873(10) 0.0152(3) Uani d . 1 . .
C C8 0.2855(2) 0.90548(17) 0.26281(11) 0.0181(3) Uani d . 1 . .
H H8A 0.2781 0.9593 0.2344 0.022 Uiso calc R 1 . .
C C9 0.2311(2) 0.90620(19) 0.31900(11) 0.0214(4) Uani d . 1 . .
H H9A 0.1885 0.9611 0.3284 0.026 Uiso calc R 1 . .
C C10 0.2401(2) 0.8252(2) 0.36132(12) 0.0254(4) Uani d . 1 . .
H H10A 0.2047 0.8266 0.3993 0.031 Uiso calc R 1 . .
C C11 0.3017(2) 0.7428(2) 0.34666(12) 0.0242(4) Uani d . 1 . .
H H11A 0.3066 0.6879 0.3744 0.029 Uiso calc R 1 . .
C C12 0.3567(2) 0.74156(17) 0.29038(11) 0.0186(4) Uani d . 1 . .
H H12A 0.3971 0.6853 0.2805 0.022 Uiso calc R 1 . .
C C13 0.51207(19) 0.71602(15) 0.18003(10) 0.0145(3) Uani d . 1 . .
H H13A 0.5248 0.6977 0.1343 0.017 Uiso calc R 1 . .
H H13B 0.4512 0.6514 0.1878 0.017 Uiso calc R 1 . .
C C14 0.63549(19) 0.64811(16) 0.30693(10) 0.0146(3) Uani d . 1 . .
C C15 0.6455(2) 0.68838(17) 0.37605(10) 0.0186(4) Uani d . 1 . .
H H15A 0.6775 0.7647 0.3932 0.022 Uiso calc R 1 . .
C C16 0.6080(2) 0.61558(18) 0.41975(11) 0.0225(4) Uani d . 1 . .
H H16A 0.6139 0.6435 0.4656 0.027 Uiso calc R 1 . .
C C17 0.5619(2) 0.50136(18) 0.39500(12) 0.0235(4) Uani d . 1 . .
H H17A 0.5359 0.4528 0.4240 0.028 Uiso calc R 1 . .
C C18 0.5550(2) 0.45995(18) 0.32651(12) 0.0226(4) Uani d . 1 . .
H H18A 0.5265 0.3833 0.3102 0.027 Uiso calc R 1 . .
C C19 0.5903(2) 0.53249(17) 0.28256(11) 0.0184(3) Uani d . 1 . .
H H19A 0.5841 0.5043 0.2367 0.022 Uiso calc R 1 . .
C C20 0.7655(2) 0.66612(16) 0.20189(11) 0.0167(3) Uani d . 1 . .
C C21 0.8994(2) 0.67841(17) 0.23616(12) 0.0199(4) Uani d . 1 . .
H H21A 0.9381 0.7256 0.2791 0.024 Uiso calc R 1 . .
C C22 0.9748(2) 0.62100(19) 0.20680(13) 0.0235(4) Uani d . 1 . .
H H22A 1.0641 0.6303 0.2298 0.028 Uiso calc R 1 . .
C C23 0.9174(2) 0.54943(19) 0.14297(13) 0.0240(4) Uani d . 1 . .
H H23A 0.9682 0.5108 0.1233 0.029 Uiso calc R 1 . .
C C24 0.7849(2) 0.53592(19) 0.10887(12) 0.0227(4) Uani d . 1 . .
H H24A 0.7465 0.4880 0.0662 0.027 Uiso calc R 1 . .
C C25 0.7084(2) 0.59360(17) 0.13801(11) 0.0192(4) Uani d . 1 . .
H H25A 0.6190 0.5838 0.1149 0.023 Uiso calc R 1 . .
C C26 1.1750(2) 1.21173(16) 0.37579(10) 0.0168(3) Uani d . 1 . .
C C27 1.3092(2) 1.22971(18) 0.37581(11) 0.0202(4) Uani d . 1 . .
H H27A 1.3403 1.2721 0.3451 0.024 Uiso calc R 1 . .
C C28 1.3962(2) 1.18506(19) 0.42107(11) 0.0220(4) Uani d . 1 . .
H H28A 1.4846 1.1975 0.4203 0.026 Uiso calc R 1 . .
C C29 1.3514(2) 1.12195(19) 0.46744(11) 0.0216(4) Uani d . 1 . .
H H29A 1.4098 1.0923 0.4978 0.026 Uiso calc R 1 . .
C C30 1.2194(2) 1.10329(18) 0.46837(11) 0.0203(4) Uani d . 1 . .
H H30A 1.1892 1.0606 0.4992 0.024 Uiso calc R 1 . .
C C31 1.1317(2) 1.14823(17) 0.42321(11) 0.0190(4) Uani d . 1 . .
H H31A 1.0435 1.1359 0.4246 0.023 Uiso calc R 1 . .
C C32 1.0630(2) 1.40060(16) 0.37212(10) 0.0173(3) Uani d . 1 . .
C C33 0.9553(2) 1.4472(2) 0.36079(13) 0.0270(5) Uani d . 1 . .
H H33A 0.8775 1.4100 0.3263 0.032 Uiso calc R 1 . .
C C34 0.9608(3) 1.5484(2) 0.39975(13) 0.0279(5) Uani d . 1 . .
H H34A 0.8878 1.5788 0.3905 0.033 Uiso calc R 1 . .
C C35 1.0748(2) 1.60378(18) 0.45236(11) 0.0234(4) Uani d . 1 . .
H H35A 1.0785 1.6708 0.4791 0.028 Uiso calc R 1 . .
C C36 1.1832(3) 1.5583(2) 0.46469(13) 0.0304(5) Uani d . 1 . .
H H36A 1.2602 1.5953 0.4998 0.036 Uiso calc R 1 . .
C C37 1.1781(2) 1.45736(19) 0.42489(12) 0.0257(4) Uani d . 1 . .
H H37A 1.2517 1.4278 0.4336 0.031 Uiso calc R 1 . .
C C38 1.1454(2) 1.31731(16) 0.25485(10) 0.0166(3) Uani d . 1 . .
C C39 1.1601(2) 1.42591(17) 0.24096(11) 0.0179(3) Uani d . 1 . .
H H39A 1.1326 1.4773 0.2674 0.022 Uiso calc R 1 . .
C C40 1.2153(2) 1.45860(17) 0.18801(11) 0.0190(4) Uani d . 1 . .
H H40A 1.2223 1.5308 0.1787 0.023 Uiso calc R 1 . .
C C41 1.2601(2) 1.38383(17) 0.14886(10) 0.0175(3) Uani d . 1 . .
C C42 1.2494(2) 1.27573(17) 0.16348(11) 0.0197(4) Uani d . 1 . .
H H42A 1.2810 1.2256 0.1385 0.024 Uiso calc R 1 . .
C C43 1.1912(2) 1.24295(17) 0.21545(11) 0.0199(4) Uani d . 1 . .
H H43A 1.1827 1.1703 0.2241 0.024 Uiso calc R 1 . .
C C44 1.3978(3) 1.3274(2) 0.05386(16) 0.0389(7) Uani d . 1 . .
H H44A 1.4340 1.3473 0.0163 0.058 Uiso calc R 1 . .
H H44B 1.3327 1.2566 0.0386 0.058 Uiso calc R 1 . .
H H44C 1.4682 1.3224 0.0926 0.058 Uiso calc R 1 . .
C C45 0.8849(2) 1.11987(16) 0.17560(11) 0.0180(3) Uani d . 1 . .
C C46 0.7595(2) 1.26603(17) 0.22321(11) 0.0185(4) Uani d . 1 . .
C C47 0.7932(2) 1.17875(18) 0.34831(11) 0.0206(4) Uani d . 1 . .
C C48 0.6764(2) 0.92090(17) 0.12839(10) 0.0168(3) Uani d . 1 . .
C C49 0.5344(2) 1.09059(16) 0.25009(10) 0.0168(3) Uani d . 1 . .
C C50 0.5111(2) 1.05834(17) 0.10979(11) 0.0186(4) Uani d . 1 . .
C C51 0.9068(2) 0.93514(17) 0.23563(11) 0.0195(4) Uani d . 1 . .
C C52 0.9029(2) 0.90592(17) 0.36893(11) 0.0181(3) Uani d . 1 . .
C C53 0.6593(2) 0.95889(16) 0.34399(10) 0.0174(3) Uani d . 1 . .
Cl Cl1 0.13190(9) 1.00231(8) 0.04461(5) 0.0540(2) Uani d . 1 . .
C C54 0.0346(6) 1.0646(4) -0.0049(3) 0.0318(10) Uani d P 0.50 . .
H H54A 0.0745 1.0841 -0.0413 0.038 Uiso d PR 0.50 . .
H H54B 0.0376 1.1334 0.0229 0.038 Uiso d PR 0.50 . .

loop_
_atom_site_aniso_label
_atom_site_aniso_U_11
_atom_site_aniso_U_22
_atom_site_aniso_U_33
_atom_site_aniso_U_12
_atom_site_aniso_U_13
_atom_site_aniso_U_23
Ru1 0.01402(7) 0.01148(6) 0.01443(6) 0.00121(5) 0.00397(5) 0.00218(5)
Ru2 0.01216(6) 0.01174(6) 0.01320(6) 0.00280(5) 0.00398(5) 0.00220(4)
Ru3 0.01274(6) 0.01153(6) 0.01471(6) 0.00227(5) 0.00285(5) 0.00247(5)
P1 0.0122(2) 0.01268(19) 0.01312(19) 0.00267(16) 0.00349(16) 0.00181(15)
P2 0.0137(2) 0.01182(19) 0.0146(2) 0.00328(16) 0.00476(16) 0.00251(15)
P3 0.0148(2) 0.0129(2) 0.0163(2) 0.00181(16) 0.00454(17) 0.00195(16)
S1 0.0311(3) 0.0224(2) 0.0211(2) 0.0038(2) 0.0121(2) 0.00478(19)
O1 0.0277(8) 0.0232(7) 0.0209(7) 0.0041(6) 0.0103(6) 0.0039(6)
O2 0.0330(9) 0.0218(7) 0.0262(8) 0.0120(7) 0.0074(7) 0.0068(6)
O3 0.0319(9) 0.0285(8) 0.0208(7) -0.0019(7) 0.0118(7) -0.0032(6)
O4 0.0207(7) 0.0258(8) 0.0223(7) 0.0060(6) 0.0080(6) -0.0011(6)
O5 0.0229(8) 0.0203(7) 0.0278(8) 0.0061(6) 0.0107(6) -0.0011(6)
O6 0.0338(10) 0.0336(9) 0.0269(8) 0.0132(8) 0.0049(7) 0.0139(7)
O7 0.0237(8) 0.0314(9) 0.0353(9) 0.0136(7) 0.0154(7) 0.0159(7)
O8 0.0211(8) 0.0320(9) 0.0230(7) 0.0097(6) 0.0031(6) 0.0099(6)
O9 0.0225(8) 0.0237(7) 0.0212(7) 0.0060(6) 0.0085(6) 0.0049(6)
C1 0.0153(8) 0.0147(8) 0.0160(8) 0.0033(6) 0.0020(6) 0.0014(6)
C2 0.0174(9) 0.0244(9) 0.0155(8) 0.0050(7) 0.0030(7) 0.0011(7)
C3 0.0276(11) 0.0250(10) 0.0156(8) 0.0087(8) 0.0007(8) 0.0005(7)
C4 0.0258(11) 0.0223(10) 0.0205(9) 0.0015(8) -0.0040(8) 0.0000(8)
C5 0.0169(10) 0.0306(11) 0.0265(11) -0.0029(8) -0.0016(8) 0.0070(9)
C6 0.0176(9) 0.0251(10) 0.0203(9) -0.0005(7) 0.0035(7) 0.0062(7)
C7 0.0138(8) 0.0159(8) 0.0157(8) 0.0019(6) 0.0061(6) 0.0014(6)
C8 0.0151(8) 0.0185(8) 0.0210(9) 0.0045(7) 0.0061(7) 0.0019(7)
C9 0.0178(9) 0.0235(10) 0.0230(9) 0.0058(7) 0.0078(8) -0.0009(7)
C10 0.0228(10) 0.0343(12) 0.0218(10) 0.0071(9) 0.0116(8) 0.0041(8)
C11 0.0257(11) 0.0292(11) 0.0223(10) 0.0076(9) 0.0121(8) 0.0106(8)
C12 0.0197(9) 0.0170(8) 0.0215(9) 0.0051(7) 0.0090(7) 0.0050(7)
C13 0.0141(8) 0.0132(7) 0.0149(7) 0.0033(6) 0.0029(6) 0.0007(6)
C14 0.0145(8) 0.0139(7) 0.0172(8) 0.0054(6) 0.0053(6) 0.0045(6)
C15 0.0246(10) 0.0146(8) 0.0164(8) 0.0047(7) 0.0052(7) 0.0029(6)
C16 0.0308(11) 0.0201(9) 0.0162(8) 0.0052(8) 0.0067(8) 0.0041(7)
C17 0.0282(11) 0.0199(9) 0.0230(10) 0.0031(8) 0.0089(8) 0.0088(8)
C18 0.0274(11) 0.0143(8) 0.0253(10) 0.0009(7) 0.0097(8) 0.0044(7)
C19 0.0197(9) 0.0160(8) 0.0193(8) 0.0033(7) 0.0062(7) 0.0027(7)
C20 0.0183(9) 0.0141(8) 0.0209(9) 0.0055(7) 0.0094(7) 0.0044(6)
C21 0.0171(9) 0.0175(8) 0.0259(10) 0.0047(7) 0.0072(8) 0.0040(7)
C22 0.0179(9) 0.0203(9) 0.0353(12) 0.0075(8) 0.0100(9) 0.0063(8)
C23 0.0249(10) 0.0208(9) 0.0339(11) 0.0108(8) 0.0166(9) 0.0063(8)
C24 0.0275(11) 0.0220(9) 0.0220(9) 0.0106(8) 0.0100(8) 0.0025(7)
C25 0.0197(9) 0.0195(9) 0.0196(9) 0.0080(7) 0.0051(7) 0.0029(7)
C26 0.0161(8) 0.0156(8) 0.0175(8) 0.0029(6) 0.0041(7) 0.0016(6)
C27 0.0186(9) 0.0218(9) 0.0207(9) 0.0046(7) 0.0066(7) 0.0049(7)
C28 0.0185(9) 0.0263(10) 0.0224(9) 0.0064(8) 0.0081(8) 0.0028(8)
C29 0.0223(10) 0.0253(10) 0.0171(8) 0.0091(8) 0.0033(7) 0.0030(7)
C30 0.0234(10) 0.0217(9) 0.0154(8) 0.0036(8) 0.0063(7) 0.0047(7)
C31 0.0185(9) 0.0178(8) 0.0208(9) 0.0029(7) 0.0072(7) 0.0038(7)
C32 0.0192(9) 0.0140(8) 0.0181(8) 0.0016(7) 0.0063(7) 0.0025(6)
C33 0.0205(10) 0.0242(10) 0.0306(11) 0.0054(8) 0.0020(9) -0.0067(8)
C34 0.0273(11) 0.0229(10) 0.0326(12) 0.0091(9) 0.0085(9) -0.0041(9)
C35 0.0337(12) 0.0157(9) 0.0192(9) 0.0032(8) 0.0089(8) -0.0005(7)
C36 0.0333(13) 0.0224(10) 0.0260(11) 0.0054(9) -0.0033(9) -0.0056(8)
C37 0.0239(11) 0.0212(10) 0.0262(10) 0.0075(8) -0.0017(8) -0.0034(8)
C38 0.0157(8) 0.0149(8) 0.0174(8) 0.0010(6) 0.0046(7) 0.0020(6)
C39 0.0177(9) 0.0157(8) 0.0211(9) 0.0036(7) 0.0068(7) 0.0038(7)
C40 0.0193(9) 0.0158(8) 0.0224(9) 0.0037(7) 0.0069(7) 0.0047(7)
C41 0.0159(8) 0.0178(8) 0.0164(8) 0.0012(7) 0.0033(7) 0.0024(6)
C42 0.0222(10) 0.0170(8) 0.0197(9) 0.0038(7) 0.0079(7) 0.0004(7)
C43 0.0225(10) 0.0153(8) 0.0215(9) 0.0029(7) 0.0071(8) 0.0032(7)
C44 0.0583(19) 0.0320(13) 0.0376(14) 0.0156(13) 0.0303(14) 0.0062(11)
C45 0.0181(9) 0.0137(8) 0.0204(9) 0.0018(7) 0.0043(7) 0.0029(6)
C46 0.0194(9) 0.0172(8) 0.0177(8) 0.0020(7) 0.0058(7) 0.0022(7)
C47 0.0178(9) 0.0184(9) 0.0224(9) -0.0010(7) 0.0052(7) 0.0023(7)
C48 0.0140(8) 0.0175(8) 0.0170(8) 0.0022(6) 0.0029(6) 0.0026(6)
C49 0.0155(8) 0.0160(8) 0.0183(8) 0.0031(6) 0.0043(7) 0.0036(6)
C50 0.0176(9) 0.0174(8) 0.0209(9) 0.0042(7) 0.0058(7) 0.0034(7)
C51 0.0170(9) 0.0185(9) 0.0231(9) 0.0038(7) 0.0044(7) 0.0087(7)
C52 0.0164(9) 0.0162(8) 0.0216(9) 0.0035(7) 0.0059(7) 0.0029(7)
C53 0.0183(9) 0.0134(8) 0.0185(8) 0.0027(7) 0.0026(7) 0.0033(6)
Cl1 0.0426(4) 0.0467(4) 0.0630(5) 0.0157(3) 0.0052(4) -0.0177(4)
C54 0.038(3) 0.025(2) 0.036(3) 0.007(2) 0.019(2) 0.0016(19)

loop_
_atom_type_symbol
_atom_type_description
_atom_type_scat_dispersion_real
_atom_type_scat_dispersion_imag
_atom_type_scat_source
C C 0.0033 0.0016 'International Tables Vol C Tables 4.2.6.8 and 6.1.1.4'
H H 0.0000 0.0000 'International Tables Vol C Tables 4.2.6.8 and 6.1.1.4'
O O 0.0106 0.0060 'International Tables Vol C Tables 4.2.6.8 and 6.1.1.4'
P P 0.1023 0.0942 'International Tables Vol C Tables 4.2.6.8 and 6.1.1.4'
Cl Cl 0.1484 0.1585 'International Tables Vol C Tables 4.2.6.8 and 6.1.1.4'
S S 0.1246 0.1234 'International Tables Vol C Tables 4.2.6.8 and 6.1.1.4'
Ru Ru -1.2594 0.8363 'International Tables Vol C Tables 4.2.6.8 and 6.1.1.4'

loop_
_geom_angle_atom_site_label_1
_geom_angle_atom_site_label_2
_geom_angle_atom_site_label_3
_geom_angle_site_symmetry_1
_geom_angle_site_symmetry_3
_geom_angle
_geom_angle_publ_flag
C46 Ru1 C47 . . 95.35(9) ?
C46 Ru1 C45 . . 90.57(9) ?
C47 Ru1 C45 . . 173.67(9) ?
C46 Ru1 P3 . . 99.89(6) ?
C47 Ru1 P3 . . 89.12(6) ?
C45 Ru1 P3 . . 92.08(6) ?
C46 Ru1 Ru2 . . 86.49(6) ?
C47 Ru1 Ru2 . . 96.00(6) ?
C45 Ru1 Ru2 . . 82.10(6) ?
P3 Ru1 Ru2 . . 171.443(15) ?
C46 Ru1 Ru3 . . 143.73(6) ?
C47 Ru1 Ru3 . . 78.03(6) ?
C45 Ru1 Ru3 . . 95.87(6) ?
P3 Ru1 Ru3 . . 115.437(14) ?
Ru2 Ru1 Ru3 . . 59.332(5) ?
C50 Ru2 C48 . . 90.33(9) ?
C50 Ru2 C49 . . 91.23(9) ?
C48 Ru2 C49 . . 172.45(8) ?
C50 Ru2 P1 . . 102.20(6) ?
C48 Ru2 P1 . . 90.72(6) ?
C49 Ru2 P1 . . 96.16(6) ?
C50 Ru2 Ru1 . . 107.96(6) ?
C48 Ru2 Ru1 . . 93.64(6) ?
C49 Ru2 Ru1 . . 78.85(6) ?
P1 Ru2 Ru1 . . 149.487(14) ?
C50 Ru2 Ru3 . . 164.65(6) ?
C48 Ru2 Ru3 . . 79.85(6) ?
C49 Ru2 Ru3 . . 97.03(6) ?
P1 Ru2 Ru3 . . 89.791(13) ?
Ru1 Ru2 Ru3 . . 61.435(5) ?
C52 Ru3 C51 . . 91.69(9) ?
C52 Ru3 C53 . . 92.83(9) ?
C51 Ru3 C53 . . 168.20(8) ?
C52 Ru3 P2 . . 95.90(6) ?
C51 Ru3 P2 . . 93.45(6) ?
C53 Ru3 P2 . . 96.92(6) ?
C52 Ru3 Ru2 . . 170.80(6) ?
C51 Ru3 Ru2 . . 93.48(6) ?
C53 Ru3 Ru2 . . 80.69(6) ?
P2 Ru3 Ru2 . . 91.383(14) ?
C52 Ru3 Ru1 . . 115.11(6) ?
C51 Ru3 Ru1 . . 74.82(6) ?
C53 Ru3 Ru1 . . 93.40(6) ?
P2 Ru3 Ru1 . . 146.748(14) ?
Ru2 Ru3 Ru1 . . 59.233(5) ?
C7 P1 C1 . . 104.73(9) ?
C7 P1 C13 . . 105.47(9) ?
C1 P1 C13 . . 99.66(9) ?
C7 P1 Ru2 . . 117.89(6) ?
C1 P1 Ru2 . . 117.46(7) ?
C13 P1 Ru2 . . 109.54(6) ?
C20 P2 C14 . . 99.53(9) ?
C20 P2 C13 . . 102.11(9) ?
C14 P2 C13 . . 102.64(9) ?
C20 P2 Ru3 . . 115.33(7) ?
C14 P2 Ru3 . . 119.45(6) ?
C13 P2 Ru3 . . 115.15(6) ?
C38 P3 C26 . . 102.93(9) ?
C38 P3 C32 . . 103.06(9) ?
C26 P3 C32 . . 102.38(9) ?
C38 P3 Ru1 . . 112.00(7) ?
C26 P3 Ru1 . . 120.02(7) ?
C32 P3 Ru1 . . 114.46(7) ?
C41 S1 C44 . . 103.48(12) ?
C6 C1 C2 . . 118.96(18) ?
C6 C1 P1 . . 122.73(15) ?
C2 C1 P1 . . 118.28(15) ?
C3 C2 C1 . . 120.7(2) ?
C3 C2 H2A . . 119.7 ?
C1 C2 H2A . . 119.7 ?
C2 C3 C4 . . 120.0(2) ?
C2 C3 H3A . . 120.0 ?
C4 C3 H3A . . 120.0 ?
C5 C4 C3 . . 119.9(2) ?
C5 C4 H4A . . 120.0 ?
C3 C4 H4A . . 120.0 ?
C4 C5 C6 . . 120.4(2) ?
C4 C5 H5A . . 119.8 ?
C6 C5 H5A . . 119.8 ?
C1 C6 C5 . . 120.0(2) ?
C1 C6 H6A . . 120.0 ?
C5 C6 H6A . . 120.0 ?
C8 C7 C12 . . 118.82(18) ?
C8 C7 P1 . . 119.05(15) ?
C12 C7 P1 . . 122.05(15) ?
C9 C8 C7 . . 120.3(2) ?
C9 C8 H8A . . 119.8 ?
C7 C8 H8A . . 119.8 ?
C8 C9 C10 . . 120.4(2) ?
C8 C9 H9A . . 119.8 ?
C10 C9 H9A . . 119.8 ?
C11 C10 C9 . . 119.7(2) ?
C11 C10 H10A . . 120.2 ?
C9 C10 H10A . . 120.2 ?
C10 C11 C12 . . 120.3(2) ?
C10 C11 H11A . . 119.9 ?
C12 C11 H11A . . 119.9 ?
C11 C12 C7 . . 120.43(19) ?
C11 C12 H12A . . 119.8 ?
C7 C12 H12A . . 119.8 ?
P1 C13 P2 . . 114.17(10) ?
P1 C13 H13A . . 108.7 ?
P2 C13 H13A . . 108.7 ?
P1 C13 H13B . . 108.7 ?
P2 C13 H13B . . 108.7 ?
H13A C13 H13B . . 107.6 ?
C15 C14 C19 . . 118.86(17) ?
C15 C14 P2 . . 121.51(15) ?
C19 C14 P2 . . 119.60(15) ?
C16 C15 C14 . . 120.63(19) ?
C16 C15 H15A . . 119.7 ?
C14 C15 H15A . . 119.7 ?
C17 C16 C15 . . 120.16(19) ?
C17 C16 H16A . . 119.9 ?
C15 C16 H16A . . 119.9 ?
C16 C17 C18 . . 119.66(19) ?
C16 C17 H17A . . 120.2 ?
C18 C17 H17A . . 120.2 ?
C19 C18 C17 . . 120.26(19) ?
C19 C18 H18A . . 119.9 ?
C17 C18 H18A . . 119.9 ?
C18 C19 C14 . . 120.40(19) ?
C18 C19 H19A . . 119.8 ?
C14 C19 H19A . . 119.8 ?
C21 C20 C25 . . 118.95(18) ?
C21 C20 P2 . . 116.83(15) ?
C25 C20 P2 . . 124.17(16) ?
C22 C21 C20 . . 120.5(2) ?
C22 C21 H21A . . 119.7 ?
C20 C21 H21A . . 119.7 ?
C21 C22 C23 . . 120.2(2) ?
C21 C22 H22A . . 119.9 ?
C23 C22 H22A . . 119.9 ?
C24 C23 C22 . . 119.9(2) ?
C24 C23 H23A . . 120.1 ?
C22 C23 H23A . . 120.1 ?
C23 C24 C25 . . 120.3(2) ?
C23 C24 H24A . . 119.8 ?
C25 C24 H24A . . 119.8 ?
C24 C25 C20 . . 120.2(2) ?
C24 C25 H25A . . 119.9 ?
C20 C25 H25A . . 119.9 ?
C31 C26 C27 . . 118.04(19) ?
C31 C26 P3 . . 119.12(16) ?
C27 C26 P3 . . 122.83(15) ?
C28 C27 C26 . . 121.00(19) ?
C28 C27 H27A . . 119.5 ?
C26 C27 H27A . . 119.5 ?
C29 C28 C27 . . 120.2(2) ?
C29 C28 H28A . . 119.9 ?
C27 C28 H28A . . 119.9 ?
C30 C29 C28 . . 119.8(2) ?
C30 C29 H29A . . 120.1 ?
C28 C29 H29A . . 120.1 ?
C29 C30 C31 . . 120.33(19) ?
C29 C30 H30A . . 119.8 ?
C31 C30 H30A . . 119.8 ?
C30 C31 C26 . . 120.67(19) ?
C30 C31 H31A . . 119.7 ?
C26 C31 H31A . . 119.7 ?
C33 C32 C37 . . 118.1(2) ?
C33 C32 P3 . . 120.83(16) ?
C37 C32 P3 . . 121.07(17) ?
C32 C33 C34 . . 121.6(2) ?
C32 C33 H33A . . 119.2 ?
C34 C33 H33A . . 119.2 ?
C35 C34 C33 . . 120.0(2) ?
C35 C34 H34A . . 120.0 ?
C33 C34 H34A . . 120.0 ?
C36 C35 C34 . . 119.2(2) ?
C36 C35 H35A . . 120.4 ?
C34 C35 H35A . . 120.4 ?
C35 C36 C37 . . 120.7(2) ?
C35 C36 H36A . . 119.7 ?
C37 C36 H36A . . 119.7 ?
C32 C37 C36 . . 120.4(2) ?
C32 C37 H37A . . 119.8 ?
C36 C37 H37A . . 119.8 ?
C39 C38 C43 . . 118.14(18) ?
C39 C38 P3 . . 121.15(15) ?
C43 C38 P3 . . 120.49(15) ?
C40 C39 C38 . . 120.94(19) ?
C40 C39 H39A . . 119.5 ?
C38 C39 H39A . . 119.5 ?
C39 C40 C41 . . 120.48(19) ?
C39 C40 H40A . . 119.8 ?
C41 C40 H40A . . 119.8 ?
C40 C41 C42 . . 119.17(18) ?
C40 C41 S1 . . 116.22(15) ?
C42 C41 S1 . . 124.54(16) ?
C43 C42 C41 . . 119.97(19) ?
C43 C42 H42A . . 120.0 ?
C41 C42 H42A . . 120.0 ?
C42 C43 C38 . . 121.26(19) ?
C42 C43 H43A . . 119.4 ?
C38 C43 H43A . . 119.4 ?
S1 C44 H44A . . 109.5 ?
S1 C44 H44B . . 109.5 ?
H44A C44 H44B . . 109.5 ?
S1 C44 H44C . . 109.5 ?
H44A C44 H44C . . 109.5 ?
H44B C44 H44C . . 109.5 ?
O1 C45 Ru1 . . 174.94(18) ?
O2 C46 Ru1 . . 175.11(19) ?
O3 C47 Ru1 . . 172.24(19) ?
O4 C48 Ru2 . . 174.34(18) ?
O5 C49 Ru2 . . 174.10(19) ?
O6 C50 Ru2 . . 176.5(2) ?
O7 C51 Ru3 . . 172.32(18) ?
O8 C52 Ru3 . . 175.55(18) ?
O9 C53 Ru3 . . 174.99(18) ?
C54 Cl1 C54 . 2_575 59.2(3) ?
Cl1 C54 C54 . 2_575 63.1(4) ?
Cl1 C54 Cl1 . 2_575 120.8(3) ?
C54 C54 Cl1 2_575 2_575 57.7(3) ?
Cl1 C54 H54A . . 106.9 ?
C54 C54 H54A 2_575 . 126.1 ?
Cl1 C54 H54A 2_575 . 107.0 ?
Cl1 C54 H54B . . 107.2 ?
C54 C54 H54B 2_575 . 126.8 ?
Cl1 C54 H54B 2_575 . 107.3 ?
H54A C54 H54B . . 107.0 ?

loop_
_geom_bond_atom_site_label_1
_geom_bond_atom_site_label_2
_geom_bond_site_symmetry_2
_geom_bond_distance
_geom_bond_publ_flag
Ru1 C46 . 1.880(2) ?
Ru1 C47 . 1.931(2) ?
Ru1 C45 . 1.941(2) ?
Ru1 P3 . 2.3612(5) ?
Ru1 Ru2 . 2.8463(2) ?
Ru1 Ru3 . 2.9093(2) ?
Ru2 C50 . 1.900(2) ?
Ru2 C48 . 1.931(2) ?
Ru2 C49 . 1.935(2) ?
Ru2 P1 . 2.3248(5) ?
Ru2 Ru3 . 2.8493(2) ?
Ru3 C52 . 1.891(2) ?
Ru3 C51 . 1.939(2) ?
Ru3 C53 . 1.940(2) ?
Ru3 P2 . 2.3288(5) ?
P1 C7 . 1.8198(19) ?
P1 C1 . 1.828(2) ?
P1 C13 . 1.8392(19) ?
P2 C20 . 1.830(2) ?
P2 C14 . 1.8364(19) ?
P2 C13 . 1.847(2) ?
P3 C38 . 1.830(2) ?
P3 C26 . 1.837(2) ?
P3 C32 . 1.847(2) ?
S1 C41 . 1.765(2) ?
S1 C44 . 1.803(3) ?
O1 C45 . 1.142(3) ?
O2 C46 . 1.144(3) ?
O3 C47 . 1.147(3) ?
O4 C48 . 1.144(2) ?
O5 C49 . 1.140(2) ?
O6 C50 . 1.140(3) ?
O7 C51 . 1.142(3) ?
O8 C52 . 1.148(3) ?
O9 C53 . 1.145(3) ?
C1 C6 . 1.395(3) ?
C1 C2 . 1.398(3) ?
C2 C3 . 1.384(3) ?
C2 H2A . 0.9300 ?
C3 C4 . 1.391(3) ?
C3 H3A . 0.9300 ?
C4 C5 . 1.377(3) ?
C4 H4A . 0.9300 ?
C5 C6 . 1.398(3) ?
C5 H5A . 0.9300 ?
C6 H6A . 0.9300 ?
C7 C8 . 1.398(3) ?
C7 C12 . 1.399(3) ?
C8 C9 . 1.390(3) ?
C8 H8A . 0.9300 ?
C9 C10 . 1.393(3) ?
C9 H9A . 0.9300 ?
C10 C11 . 1.381(3) ?
C10 H10A . 0.9300 ?
C11 C12 . 1.396(3) ?
C11 H11A . 0.9300 ?
C12 H12A . 0.9300 ?
C13 H13A . 0.9700 ?
C13 H13B . 0.9700 ?
C14 C15 . 1.392(3) ?
C14 C19 . 1.403(3) ?
C15 C16 . 1.392(3) ?
C15 H15A . 0.9300 ?
C16 C17 . 1.389(3) ?
C16 H16A . 0.9300 ?
C17 C18 . 1.392(3) ?
C17 H17A . 0.9300 ?
C18 C19 . 1.387(3) ?
C18 H18A . 0.9300 ?
C19 H19A . 0.9300 ?
C20 C21 . 1.396(3) ?
C20 C25 . 1.396(3) ?
C21 C22 . 1.382(3) ?
C21 H21A . 0.9300 ?
C22 C23 . 1.391(3) ?
C22 H22A . 0.9300 ?
C23 C24 . 1.380(3) ?
C23 H23A . 0.9300 ?
C24 C25 . 1.392(3) ?
C24 H24A . 0.9300 ?
C25 H25A . 0.9300 ?
C26 C31 . 1.401(3) ?
C26 C27 . 1.404(3) ?
C27 C28 . 1.389(3) ?
C27 H27A . 0.9300 ?
C28 C29 . 1.387(3) ?
C28 H28A . 0.9300 ?
C29 C30 . 1.386(3) ?
C29 H29A . 0.9300 ?
C30 C31 . 1.395(3) ?
C30 H30A . 0.9300 ?
C31 H31A . 0.9300 ?
C32 C33 . 1.386(3) ?
C32 C37 . 1.396(3) ?
C33 C34 . 1.390(3) ?
C33 H33A . 0.9300 ?
C34 C35 . 1.384(3) ?
C34 H34A . 0.9300 ?
C35 C36 . 1.384(4) ?
C35 H35A . 0.9300 ?
C36 C37 . 1.397(3) ?
C36 H36A . 0.9300 ?
C37 H37A . 0.9300 ?
C38 C39 . 1.394(3) ?
C38 C43 . 1.400(3) ?
C39 C40 . 1.393(3) ?
C39 H39A . 0.9300 ?
C40 C41 . 1.393(3) ?
C40 H40A . 0.9300 ?
C41 C42 . 1.396(3) ?
C42 C43 . 1.393(3) ?
C42 H42A . 0.9300 ?
C43 H43A . 0.9300 ?
C44 H44A . 0.9600 ?
C44 H44B . 0.9600 ?
C44 H44C . 0.9600 ?
Cl1 C54 . 1.643(6) ?
Cl1 C54 2_575 1.734(6) ?
C54 C54 2_575 1.671(10) ?
C54 Cl1 2_575 1.734(6) ?
C54 H54A . 0.9600 ?
C54 H54B . 0.9600 ?

loop_
_geom_hbond_atom_site_label_D
_geom_hbond_atom_site_label_H
_geom_hbond_atom_site_label_A
_geom_hbond_site_symmetry_A
_geom_hbond_distance_DH
_geom_hbond_distance_HA
_geom_hbond_distance_DA
_geom_hbond_angle_DHA
_geom_hbond_publ_flag
C9 H9A Cg1 1_455 0.93 2.83 3.550(2) 135 y
C12 H12A Cg2 1_555 0.93 2.98 3.743(2) 140 y
C16 H16A Cg1 2_776 0.93 2.90 3.696(2) 145 y
C22 H22A Cg3 1_655 0.93 2.99 3.708(3) 136 y
C34 H34A Cg2 1_565 0.93 2.98 3.850(3) 156 y

loop_
_geom_torsion_atom_site_label_1
_geom_torsion_atom_site_label_2
_geom_torsion_atom_site_label_3
_geom_torsion_atom_site_label_4
_geom_torsion_site_symmetry_1
_geom_torsion_site_symmetry_2
_geom_torsion_site_symmetry_3
_geom_torsion_site_symmetry_4
_geom_torsion
_geom_torsion_publ_flag
C46 Ru1 Ru2 C50 . . . . 24.83(9) ?
C47 Ru1 Ru2 C50 . . . . 119.85(9) ?
C45 Ru1 Ru2 C50 . . . . -66.23(9) ?
Ru3 Ru1 Ru2 C50 . . . . -167.90(7) ?
C46 Ru1 Ru2 C48 . . . . 116.36(9) ?
C47 Ru1 Ru2 C48 . . . . -148.62(9) ?
C45 Ru1 Ru2 C48 . . . . 25.30(9) ?
C46 Ru1 Ru2 C49 . . . . -62.83(9) ?
C47 Ru1 Ru2 C49 . . . . 32.19(9) ?
C45 Ru1 Ru2 C49 . . . . -153.89(9) ?
Ru3 Ru1 Ru2 C49 . . . . 104.44(6) ?
C46 Ru1 Ru2 P1 . . . . -146.01(7) ?
C47 Ru1 Ru2 P1 . . . . -50.99(7) ?
C45 Ru1 Ru2 P1 . . . . 122.93(7) ?
Ru3 Ru1 Ru2 P1 . . . . 21.26(3) ?
C46 Ru1 Ru2 Ru3 . . . . -167.27(6) ?
C47 Ru1 Ru2 Ru3 . . . . -72.25(7) ?
C45 Ru1 Ru2 Ru3 . . . . 101.67(6) ?
C50 Ru2 Ru3 C51 . . . . -21.1(2) ?
C48 Ru2 Ru3 C51 . . . . 29.81(9) ?
C49 Ru2 Ru3 C51 . . . . -143.23(9) ?
P1 Ru2 Ru3 C51 . . . . 120.58(6) ?
Ru1 Ru2 Ru3 C51 . . . . -70.03(6) ?
C50 Ru2 Ru3 C53 . . . . 148.5(2) ?
C48 Ru2 Ru3 C53 . . . . -160.52(8) ?
C49 Ru2 Ru3 C53 . . . . 26.44(8) ?
P1 Ru2 Ru3 C53 . . . . -69.75(6) ?
Ru1 Ru2 Ru3 C53 . . . . 99.64(6) ?
C50 Ru2 Ru3 P2 . . . . -114.7(2) ?
C48 Ru2 Ru3 P2 . . . . -63.73(6) ?
C49 Ru2 Ru3 P2 . . . . 123.23(6) ?
P1 Ru2 Ru3 P2 . . . . 27.042(17) ?
Ru1 Ru2 Ru3 P2 . . . . -163.569(13) ?
C50 Ru2 Ru3 Ru1 . . . . 48.9(2) ?
C48 Ru2 Ru3 Ru1 . . . . 99.84(6) ?
C49 Ru2 Ru3 Ru1 . . . . -73.20(6) ?
P1 Ru2 Ru3 Ru1 . . . . -169.389(13) ?
C46 Ru1 Ru3 C52 . . . . -149.96(12) ?
C47 Ru1 Ru3 C52 . . . . -67.31(10) ?
C45 Ru1 Ru3 C52 . . . . 111.01(9) ?
P3 Ru1 Ru3 C52 . . . . 15.90(7) ?
Ru2 Ru1 Ru3 C52 . . . . -171.78(7) ?
C46 Ru1 Ru3 C51 . . . . 125.40(12) ?
C47 Ru1 Ru3 C51 . . . . -151.95(10) ?
C45 Ru1 Ru3 C51 . . . . 26.37(9) ?
P3 Ru1 Ru3 C51 . . . . -68.75(7) ?
Ru2 Ru1 Ru3 C51 . . . . 103.57(7) ?
C46 Ru1 Ru3 C53 . . . . -55.23(12) ?
C47 Ru1 Ru3 C53 . . . . 27.42(9) ?
C45 Ru1 Ru3 C53 . . . . -154.26(9) ?
P3 Ru1 Ru3 C53 . . . . 110.62(6) ?
Ru2 Ru1 Ru3 C53 . . . . -77.06(6) ?
C46 Ru1 Ru3 P2 . . . . 52.87(11) ?
C47 Ru1 Ru3 P2 . . . . 135.52(7) ?
C45 Ru1 Ru3 P2 . . . . -46.16(7) ?
P3 Ru1 Ru3 P2 . . . . -141.27(3) ?
Ru2 Ru1 Ru3 P2 . . . . 31.04(3) ?
C46 Ru1 Ru3 Ru2 . . . . 21.83(10) ?
C47 Ru1 Ru3 Ru2 . . . . 104.47(7) ?
C45 Ru1 Ru3 Ru2 . . . . -77.20(6) ?
P3 Ru1 Ru3 Ru2 . . . . -172.320(16) ?
C50 Ru2 P1 C7 . . . . -112.21(10) ?
C48 Ru2 P1 C7 . . . . 157.30(10) ?
C49 Ru2 P1 C7 . . . . -19.60(10) ?
Ru1 Ru2 P1 C7 . . . . 58.87(8) ?
Ru3 Ru2 P1 C7 . . . . 77.45(8) ?
C50 Ru2 P1 C1 . . . . 14.61(10) ?
C48 Ru2 P1 C1 . . . . -75.89(9) ?
C49 Ru2 P1 C1 . . . . 107.22(9) ?
Ru1 Ru2 P1 C1 . . . . -174.31(7) ?
Ru3 Ru2 P1 C1 . . . . -155.74(7) ?
C50 Ru2 P1 C13 . . . . 127.26(9) ?
C48 Ru2 P1 C13 . . . . 36.77(9) ?
C49 Ru2 P1 C13 . . . . -140.13(9) ?
Ru1 Ru2 P1 C13 . . . . -61.65(7) ?
Ru3 Ru2 P1 C13 . . . . -43.08(6) ?
C52 Ru3 P2 C20 . . . . -76.67(10) ?
C51 Ru3 P2 C20 . . . . 15.39(10) ?
C53 Ru3 P2 C20 . . . . -170.26(10) ?
Ru2 Ru3 P2 C20 . . . . 108.95(7) ?
Ru1 Ru3 P2 C20 . . . . 82.64(8) ?
C52 Ru3 P2 C14 . . . . 41.86(10) ?
C51 Ru3 P2 C14 . . . . 133.92(10) ?
C53 Ru3 P2 C14 . . . . -51.73(9) ?
Ru2 Ru3 P2 C14 . . . . -132.51(7) ?
Ru1 Ru3 P2 C14 . . . . -158.83(7) ?
C52 Ru3 P2 C13 . . . . 164.73(9) ?
C51 Ru3 P2 C13 . . . . -103.21(9) ?
C53 Ru3 P2 C13 . . . . 71.14(9) ?
Ru2 Ru3 P2 C13 . . . . -9.64(7) ?
Ru1 Ru3 P2 C13 . . . . -35.96(8) ?
C46 Ru1 P3 C38 . . . . -68.34(10) ?
C47 Ru1 P3 C38 . . . . -163.62(10) ?
C45 Ru1 P3 C38 . . . . 22.60(9) ?
Ru3 Ru1 P3 C38 . . . . 120.10(7) ?
C46 Ru1 P3 C26 . . . . 170.85(10) ?
C47 Ru1 P3 C26 . . . . 75.57(10) ?
C45 Ru1 P3 C26 . . . . -98.21(10) ?
Ru3 Ru1 P3 C26 . . . . -0.72(8) ?
C46 Ru1 P3 C32 . . . . 48.50(9) ?
C47 Ru1 P3 C32 . . . . -46.77(10) ?
C45 Ru1 P3 C32 . . . . 139.44(9) ?
Ru3 Ru1 P3 C32 . . . . -123.06(7) ?
C7 P1 C1 C6 . . . . -5.4(2) ?
C13 P1 C1 C6 . . . . 103.55(19) ?
Ru2 P1 C1 C6 . . . . -138.36(16) ?
C7 P1 C1 C2 . . . . 176.39(16) ?
C13 P1 C1 C2 . . . . -74.67(18) ?
Ru2 P1 C1 C2 . . . . 43.42(18) ?
C6 C1 C2 C3 . . . . -0.5(3) ?
P1 C1 C2 C3 . . . . 177.81(17) ?
C1 C2 C3 C4 . . . . 1.0(3) ?
C2 C3 C4 C5 . . . . -1.0(4) ?
C3 C4 C5 C6 . . . . 0.3(4) ?
C2 C1 C6 C5 . . . . -0.2(3) ?
P1 C1 C6 C5 . . . . -178.36(18) ?
C4 C5 C6 C1 . . . . 0.2(4) ?
C1 P1 C7 C8 . . . . -77.05(17) ?
C13 P1 C7 C8 . . . . 178.31(16) ?
Ru2 P1 C7 C8 . . . . 55.69(18) ?
C1 P1 C7 C12 . . . . 106.28(18) ?
C13 P1 C7 C12 . . . . 1.63(19) ?
Ru2 P1 C7 C12 . . . . -120.99(16) ?
C12 C7 C8 C9 . . . . 2.6(3) ?
P1 C7 C8 C9 . . . . -174.22(16) ?
C7 C8 C9 C10 . . . . -0.9(3) ?
C8 C9 C10 C11 . . . . -0.9(3) ?
C9 C10 C11 C12 . . . . 1.0(4) ?
C10 C11 C12 C7 . . . . 0.7(3) ?
C8 C7 C12 C11 . . . . -2.5(3) ?
P1 C7 C12 C11 . . . . 174.19(17) ?
C7 P1 C13 P2 . . . . -82.10(12) ?
C1 P1 C13 P2 . . . . 169.55(10) ?
Ru2 P1 C13 P2 . . . . 45.71(11) ?
C20 P2 C13 P1 . . . . -145.16(10) ?
C14 P2 C13 P1 . . . . 112.03(11) ?
Ru3 P2 C13 P1 . . . . -19.42(12) ?
C20 P2 C14 C15 . . . . 138.44(18) ?
C13 P2 C14 C15 . . . . -116.75(18) ?
Ru3 P2 C14 C15 . . . . 12.1(2) ?
C20 P2 C14 C19 . . . . -43.90(18) ?
C13 P2 C14 C19 . . . . 60.91(18) ?
Ru3 P2 C14 C19 . . . . -170.27(14) ?
C19 C14 C15 C16 . . . . -1.7(3) ?
P2 C14 C15 C16 . . . . 176.00(17) ?
C14 C15 C16 C17 . . . . 0.9(4) ?
C15 C16 C17 C18 . . . . 0.8(4) ?
C16 C17 C18 C19 . . . . -1.8(4) ?
C17 C18 C19 C14 . . . . 1.0(3) ?
C15 C14 C19 C18 . . . . 0.7(3) ?
P2 C14 C19 C18 . . . . -177.03(17) ?
C14 P2 C20 C21 . . . . -80.89(17) ?
C13 P2 C20 C21 . . . . 173.86(15) ?
Ru3 P2 C20 C21 . . . . 48.24(17) ?
C14 P2 C20 C25 . . . . 96.33(18) ?
C13 P2 C20 C25 . . . . -8.92(19) ?
Ru3 P2 C20 C25 . . . . -134.54(16) ?
C25 C20 C21 C22 . . . . 1.0(3) ?
P2 C20 C21 C22 . . . . 178.35(16) ?
C20 C21 C22 C23 . . . . -0.6(3) ?
C21 C22 C23 C24 . . . . 0.1(3) ?
C22 C23 C24 C25 . . . . 0.0(3) ?
C23 C24 C25 C20 . . . . 0.3(3) ?
C21 C20 C25 C24 . . . . -0.8(3) ?
P2 C20 C25 C24 . . . . -178.00(16) ?
C38 P3 C26 C31 . . . . -168.44(16) ?
C32 P3 C26 C31 . . . . 84.83(17) ?
Ru1 P3 C26 C31 . . . . -43.23(18) ?
C38 P3 C26 C27 . . . . 12.31(19) ?
C32 P3 C26 C27 . . . . -94.41(18) ?
Ru1 P3 C26 C27 . . . . 137.52(15) ?
C31 C26 C27 C28 . . . . 0.6(3) ?
P3 C26 C27 C28 . . . . 179.80(17) ?
C26 C27 C28 C29 . . . . -0.3(3) ?
C27 C28 C29 C30 . . . . 0.2(3) ?
C28 C29 C30 C31 . . . . -0.4(3) ?
C29 C30 C31 C26 . . . . 0.7(3) ?
C27 C26 C31 C30 . . . . -0.8(3) ?
P3 C26 C31 C30 . . . . 179.95(16) ?
C38 P3 C32 C33 . . . . 99.6(2) ?
C26 P3 C32 C33 . . . . -153.73(19) ?
Ru1 P3 C32 C33 . . . . -22.2(2) ?
C38 P3 C32 C37 . . . . -78.7(2) ?
C26 P3 C32 C37 . . . . 27.9(2) ?
Ru1 P3 C32 C37 . . . . 159.44(16) ?
C37 C32 C33 C34 . . . . 0.9(4) ?
P3 C32 C33 C34 . . . . -177.5(2) ?
C32 C33 C34 C35 . . . . -1.4(4) ?
C33 C34 C35 C36 . . . . 1.1(4) ?
C34 C35 C36 C37 . . . . -0.3(4) ?
C33 C32 C37 C36 . . . . -0.1(4) ?
P3 C32 C37 C36 . . . . 178.3(2) ?
C35 C36 C37 C32 . . . . -0.2(4) ?
C26 P3 C38 C39 . . . . -127.87(18) ?
C32 P3 C38 C39 . . . . -21.7(2) ?
Ru1 P3 C38 C39 . . . . 101.86(17) ?
C26 P3 C38 C43 . . . . 57.53(19) ?
C32 P3 C38 C43 . . . . 163.74(17) ?
Ru1 P3 C38 C43 . . . . -72.75(18) ?
C43 C38 C39 C40 . . . . 1.8(3) ?
P3 C38 C39 C40 . . . . -172.90(17) ?
C38 C39 C40 C41 . . . . -1.6(3) ?
C39 C40 C41 C42 . . . . -0.1(3) ?
C39 C40 C41 S1 . . . . 176.83(17) ?
C44 S1 C41 C40 . . . . 169.09(19) ?
C44 S1 C41 C42 . . . . -14.1(2) ?
C40 C41 C42 C43 . . . . 1.6(3) ?
S1 C41 C42 C43 . . . . -175.09(17) ?
C41 C42 C43 C38 . . . . -1.4(3) ?
C39 C38 C43 C42 . . . . -0.3(3) ?
P3 C38 C43 C42 . . . . 174.42(17) ?
